data_7218705
loop_
_publ_author_name
'Liu, Lei-Lei'
'Yu, Cai-Xia'
'Li, Ya-Ru'
'Han, Jing-Jing'
'Ma, Feng-Ji'
'Ma, Lu-Fang'

_publ_section_title
;
 Positional isomeric effect on the structural variation of Cd(ii)
 coordination polymers based on flexible linear/V-shaped bipyridyl benzene
 ligands
;
_journal_issue 3
_journal_name_full CrystEngComm
_journal_page_first 653
_journal_paper_doi 10.1039/C4CE01856G
_journal_volume 17
_journal_year 2015
_chemical_formula_moiety 'C25 H20 Cd Cl N3 O4'
_chemical_formula_sum 'C25 H20 Cd Cl N3 O4'
_chemical_formula_weight 574.29
_chemical_name_systematic
; 
 ? 
;
_space_group_IT_number 2
_symmetry_cell_setting triclinic
_symmetry_space_group_name_Hall '-P 1'
_symmetry_space_group_name_H-M 'P -1'
_atom_sites_solution_hydrogens geom
_atom_sites_solution_primary direct
_atom_sites_solution_secondary difmap
_audit_creation_method SHELXL-97
_cell_angle_alpha 113.00(3)
_cell_angle_beta 97.99(3)
_cell_angle_gamma 92.39(3)
_cell_formula_units_Z 2
_cell_length_a 10.056(2)
_cell_length_b 10.955(2)
_cell_length_c 11.676(2)
_cell_measurement_reflns_used 4322
_cell_measurement_temperature 296(2)
_cell_measurement_theta_max 28.10
_cell_measurement_theta_min 2.57
_cell_volume 1166.0(5)
_computing_cell_refinement 'Bruker SAINT'
_computing_data_collection 'Bruker APEX2'
_computing_data_reduction 'Bruker SAINT  A '
_computing_molecular_graphics 'Bruker SHELXTL'
_computing_publication_material 'Bruker SHELXTL'
_computing_structure_refinement 'SHELXL-97 (Sheldrick, 1997)'
_computing_structure_solution 'SHELXS-97 (Sheldrick, 1990)'
_diffrn_ambient_temperature 296(2)
_diffrn_measured_fraction_theta_full 0.997
_diffrn_measured_fraction_theta_max 0.997
_diffrn_measurement_device_type 'Bruker APEX-II CCD'
_diffrn_measurement_method '\f and \w scans'
_diffrn_radiation_monochromator graphite
_diffrn_radiation_source 'fine-focus sealed tube'
_diffrn_radiation_type MoK\a
_diffrn_radiation_wavelength 0.71073
_diffrn_reflns_av_R_equivalents 0.0200
_diffrn_reflns_av_sigmaI/netI 0.0303
_diffrn_reflns_limit_h_max 10
_diffrn_reflns_limit_h_min -11
_diffrn_reflns_limit_k_max 12
_diffrn_reflns_limit_k_min -13
_diffrn_reflns_limit_l_max 13
_diffrn_reflns_limit_l_min -13
_diffrn_reflns_number 8053
_diffrn_reflns_theta_full 25.00
_diffrn_reflns_theta_max 25.00
_diffrn_reflns_theta_min 1.92
_diffrn_standards_number 0
_exptl_absorpt_coefficient_mu 1.089
_exptl_absorpt_correction_T_max 0.8117
_exptl_absorpt_correction_T_min 0.6699
_exptl_absorpt_correction_type multi-scan
_exptl_absorpt_process_details sadabs
_exptl_crystal_colour yellow
_exptl_crystal_density_diffrn 1.636
_exptl_crystal_density_method 'not measured'
_exptl_crystal_description block
_exptl_crystal_F_000 576
_exptl_crystal_size_max 0.40
_exptl_crystal_size_mid 0.30
_exptl_crystal_size_min 0.20
_refine_diff_density_max 0.271
_refine_diff_density_min -0.331
_refine_diff_density_rms 0.053
_refine_ls_extinction_method none
_refine_ls_goodness_of_fit_ref 1.055
_refine_ls_hydrogen_treatment constr
_refine_ls_matrix_type full
_refine_ls_number_parameters 307
_refine_ls_number_reflns 4075
_refine_ls_number_restraints 0
_refine_ls_restrained_S_all 1.055
_refine_ls_R_factor_all 0.0282
_refine_ls_R_factor_gt 0.0236
_refine_ls_shift/su_max 0.001
_refine_ls_shift/su_mean 0.000
_refine_ls_structure_factor_coef Fsqd
_refine_ls_weighting_details 'calc w=1/[\s^2^(Fo^2^)+(0.0198P)^2^+0.3519P] where P=(Fo^2^+2Fc^2^)/3'
_refine_ls_weighting_scheme calc
_refine_ls_wR_factor_gt 0.0510
_refine_ls_wR_factor_ref 0.0531
_reflns_number_gt 3653
_reflns_number_total 4075
_reflns_threshold_expression >2sigma(I)
_cod_data_source_file c4ce01856g2.cif
_cod_data_source_block 5
_cod_depositor_comments 'Adding full bibliography for 7218705--7218709.cif.'
_cod_original_cell_volume 1165.9(4)
_cod_database_code 7218705

loop_
_symmetry_equiv_pos_as_xyz
'x, y, z'
'-x, -y, -z'

loop_
_atom_site_label
_atom_site_type_symbol
_atom_site_fract_x
_atom_site_fract_y
_atom_site_fract_z
_atom_site_U_iso_or_equiv
_atom_site_adp_type
_atom_site_occupancy
_atom_site_symmetry_multiplicity
_atom_site_calc_flag
_atom_site_refinement_flags
Cd1 Cd 0.115687(18) 0.528317(16) 0.398408(15) 0.03462(7) Uani 1 1 d .
Cl1 Cl -0.10418(6) 0.37935(6) 0.35682(6) 0.04262(15) Uani 1 1 d .
C1 C 0.1369(2) 0.7676(2) 0.38436(19) 0.0291(5) Uani 1 1 d .
C2 C 0.1560(2) 0.8812(2) 0.34442(19) 0.0289(5) Uani 1 1 d .
C3 C 0.2523(2) 0.8771(2) 0.2689(2) 0.0359(5) Uani 1 1 d .
H3 H 0.3151 0.8153 0.2588 0.043 Uiso 1 1 calc R
C4 C 0.2567(3) 0.9632(2) 0.2084(2) 0.0439(6) Uani 1 1 d .
H4 H 0.3223 0.9589 0.1586 0.053 Uiso 1 1 calc R
C5 C 0.1648(3) 1.0547(2) 0.2215(2) 0.0442(6) Uani 1 1 d .
H5 H 0.1657 1.1100 0.1781 0.053 Uiso 1 1 calc R
C6 C 0.0709(3) 1.0643(2) 0.2998(2) 0.0382(6) Uani 1 1 d .
H6 H 0.0088 1.1268 0.3096 0.046 Uiso 1 1 calc R
C7 C 0.0689(2) 0.9813(2) 0.36363(19) 0.0296(5) Uani 1 1 d .
C8 C 0.0487(3) 0.3353(3) 0.0945(2) 0.0433(6) Uani 1 1 d .
H8 H -0.0093 0.2887 0.1223 0.052 Uiso 1 1 calc R
C9 C 0.0461(3) 0.2957(3) -0.0327(2) 0.0552(8) Uani 1 1 d .
H9 H -0.0120 0.2224 -0.0898 0.066 Uiso 1 1 calc R
C10 C 0.1299(3) 0.3650(3) -0.0755(2) 0.0490(7) Uani 1 1 d .
H10 H 0.1275 0.3400 -0.1617 0.059 Uiso 1 1 calc R
C11 C 0.2174(2) 0.4717(2) 0.0104(2) 0.0345(5) Uani 1 1 d .
C12 C 0.2152(3) 0.5032(2) 0.1371(2) 0.0372(6) Uani 1 1 d .
H12 H 0.2753 0.5736 0.1963 0.045 Uiso 1 1 calc R
C13 C 0.3080(3) 0.5520(3) -0.0311(2) 0.0420(6) Uani 1 1 d .
H13A H 0.3434 0.4943 -0.1044 0.050 Uiso 1 1 calc R
H13B H 0.2584 0.6160 -0.0532 0.050 Uiso 1 1 calc R
C14 C 0.4974(3) 0.7195(3) 0.0672(2) 0.0405(6) Uani 1 1 d .
C15 C 0.4985(3) 0.7500(3) -0.0369(3) 0.0568(8) Uani 1 1 d .
H15 H 0.4410 0.7001 -0.1124 0.068 Uiso 1 1 calc R
C16 C 0.5856(4) 0.8549(4) -0.0279(3) 0.0779(10) Uani 1 1 d .
H16 H 0.5865 0.8758 -0.0977 0.094 Uiso 1 1 calc R
C17 C 0.6703(4) 0.9285(4) 0.0817(4) 0.0779(10) Uani 1 1 d .
H17 H 0.7282 0.9993 0.0863 0.093 Uiso 1 1 calc R
C18 C 0.6712(3) 0.8984(3) 0.1871(3) 0.0578(8) Uani 1 1 d .
H18 H 0.7288 0.9493 0.2622 0.069 Uiso 1 1 calc R
C19 C 0.5863(2) 0.7931(3) 0.1790(2) 0.0411(6) Uani 1 1 d .
C20 C 0.6678(3) 0.8195(3) 0.3910(2) 0.0493(7) Uani 1 1 d .
H20A H 0.6494 0.9118 0.4286 0.059 Uiso 1 1 calc R
H20B H 0.7609 0.8174 0.3777 0.059 Uiso 1 1 calc R
C21 C 0.6438(2) 0.7503(2) 0.4755(2) 0.0401(6) Uani 1 1 d .
C22 C 0.5323(3) 0.7665(3) 0.5350(2) 0.0494(7) Uani 1 1 d .
H22 H 0.4691 0.8222 0.5238 0.059 Uiso 1 1 calc R
C23 C 0.5156(3) 0.6993(3) 0.6107(3) 0.0524(7) Uani 1 1 d .
H23 H 0.4406 0.7085 0.6508 0.063 Uiso 1 1 calc R
C24 C 0.6107(3) 0.6188(3) 0.6265(2) 0.0470(7) Uani 1 1 d .
H24 H 0.5992 0.5744 0.6786 0.056 Uiso 1 1 calc R
C25 C 0.7337(3) 0.6662(2) 0.4951(2) 0.0387(6) Uani 1 1 d .
H25 H 0.8083 0.6536 0.4543 0.046 Uiso 1 1 calc R
N1 N -0.02435(18) 1.00549(17) 0.45015(16) 0.0311(4) Uani 1 1 d .
N2 N 0.1318(2) 0.43832(19) 0.17922(18) 0.0368(5) Uani 1 1 d .
N3 N 0.7194(2) 0.60136(19) 0.56989(18) 0.0378(5) Uani 1 1 d .
O1 O 0.24044(16) 0.72109(16) 0.41691(15) 0.0386(4) Uani 1 1 d .
O2 O 0.01952(15) 0.71420(15) 0.37014(14) 0.0339(4) Uani 1 1 d .
O3 O 0.41527(17) 0.61938(17) 0.07137(14) 0.0428(4) Uani 1 1 d .
O4 O 0.57879(17) 0.75014(18) 0.27456(15) 0.0465(4) Uani 1 1 d .

loop_
_atom_site_aniso_label
_atom_site_aniso_U_11
_atom_site_aniso_U_22
_atom_site_aniso_U_33
_atom_site_aniso_U_23
_atom_site_aniso_U_13
_atom_site_aniso_U_12
Cd1 0.04133(11) 0.03278(11) 0.03631(10) 0.01846(8) 0.01316(8) 0.00552(8)
Cl1 0.0491(4) 0.0400(3) 0.0397(3) 0.0152(3) 0.0149(3) -0.0010(3)
C1 0.0351(13) 0.0273(12) 0.0242(10) 0.0081(9) 0.0086(9) 0.0038(10)
C2 0.0290(11) 0.0284(11) 0.0278(11) 0.0090(9) 0.0073(9) 0.0003(10)
C3 0.0360(13) 0.0312(12) 0.0414(13) 0.0126(11) 0.0153(11) 0.0041(11)
C4 0.0493(15) 0.0427(14) 0.0473(14) 0.0209(12) 0.0253(12) 0.0004(13)
C5 0.0587(17) 0.0384(14) 0.0448(14) 0.0245(12) 0.0159(13) 0.0032(13)
C6 0.0448(14) 0.0293(12) 0.0419(13) 0.0148(11) 0.0103(11) 0.0058(11)
C7 0.0294(11) 0.0275(11) 0.0279(11) 0.0069(9) 0.0062(9) -0.0012(10)
C8 0.0404(14) 0.0455(15) 0.0434(14) 0.0164(13) 0.0104(12) 0.0018(13)
C9 0.0491(16) 0.0600(18) 0.0405(14) 0.0066(14) 0.0015(12) -0.0110(15)
C10 0.0468(15) 0.0639(18) 0.0290(12) 0.0113(13) 0.0047(11) 0.0060(14)
C11 0.0345(12) 0.0415(14) 0.0297(11) 0.0149(11) 0.0086(10) 0.0112(11)
C12 0.0446(14) 0.0348(13) 0.0325(12) 0.0130(11) 0.0088(11) 0.0036(11)
C13 0.0453(15) 0.0526(16) 0.0316(12) 0.0196(12) 0.0089(11) 0.0089(13)
C14 0.0399(14) 0.0496(15) 0.0432(14) 0.0253(12) 0.0202(12) 0.0132(13)
C15 0.0661(19) 0.071(2) 0.0471(16) 0.0352(15) 0.0180(14) 0.0082(17)
C16 0.089(3) 0.097(3) 0.075(2) 0.064(2) 0.020(2) -0.003(2)
C17 0.080(2) 0.082(2) 0.097(3) 0.063(2) 0.019(2) -0.012(2)
C18 0.0488(17) 0.0625(19) 0.0713(19) 0.0394(17) 0.0054(15) -0.0042(15)
C19 0.0356(13) 0.0505(16) 0.0489(15) 0.0294(13) 0.0143(12) 0.0120(12)
C20 0.0500(16) 0.0487(16) 0.0497(15) 0.0260(13) -0.0067(13) -0.0002(13)
C21 0.0368(14) 0.0407(14) 0.0374(13) 0.0141(11) -0.0047(11) 0.0002(12)
C22 0.0366(14) 0.0550(17) 0.0528(16) 0.0204(14) -0.0027(12) 0.0109(13)
C23 0.0346(14) 0.070(2) 0.0532(16) 0.0236(15) 0.0121(12) 0.0102(14)
C24 0.0459(15) 0.0561(17) 0.0443(14) 0.0248(13) 0.0106(12) 0.0034(14)
C25 0.0384(14) 0.0402(14) 0.0378(13) 0.0159(11) 0.0068(11) 0.0044(12)
N1 0.0335(10) 0.0260(9) 0.0326(9) 0.0091(8) 0.0097(8) 0.0024(8)
N2 0.0416(11) 0.0342(11) 0.0349(10) 0.0132(9) 0.0093(9) 0.0037(10)
N3 0.0378(11) 0.0410(12) 0.0378(11) 0.0181(10) 0.0090(9) 0.0051(10)
O1 0.0342(9) 0.0431(10) 0.0463(9) 0.0258(8) 0.0075(8) 0.0069(8)
O2 0.0318(9) 0.0318(8) 0.0425(9) 0.0187(7) 0.0094(7) 0.0010(7)
O3 0.0457(10) 0.0521(11) 0.0335(9) 0.0208(8) 0.0071(8) -0.0031(9)
O4 0.0440(10) 0.0561(11) 0.0436(10) 0.0279(9) 0.0002(8) -0.0056(9)

loop_
_atom_type_symbol
_atom_type_description
_atom_type_scat_dispersion_real
_atom_type_scat_dispersion_imag
_atom_type_scat_source
C C 0.0033 0.0016 'International Tables Vol C Tables 4.2.6.8 and 6.1.1.4'
H H 0.0000 0.0000 'International Tables Vol C Tables 4.2.6.8 and 6.1.1.4'
N N 0.0061 0.0033 'International Tables Vol C Tables 4.2.6.8 and 6.1.1.4'
O O 0.0106 0.0060 'International Tables Vol C Tables 4.2.6.8 and 6.1.1.4'
Cd Cd -0.8075 1.2024 'International Tables Vol C Tables 4.2.6.8 and 6.1.1.4'
Cl Cl 0.1484 0.1585 'International Tables Vol C Tables 4.2.6.8 and 6.1.1.4'

loop_
_geom_angle_atom_site_label_1
_geom_angle_atom_site_label_2
_geom_angle_atom_site_label_3
_geom_angle
_geom_angle_site_symmetry_1
_geom_angle_site_symmetry_3
N3 Cd1 O1 103.01(7) 2_666 .
N3 Cd1 N2 88.93(7) 2_666 .
O1 Cd1 N2 87.51(7) . .
N3 Cd1 O2 158.32(6) 2_666 .
O1 Cd1 O2 55.42(6) . .
N2 Cd1 O2 88.02(7) . .
N3 Cd1 Cl1 103.21(5) 2_666 .
O1 Cd1 Cl1 153.76(5) . .
N2 Cd1 Cl1 91.69(6) . .
O2 Cd1 Cl1 98.33(4) . .
N3 Cd1 Cl1 88.70(6) 2_666 2_566
O1 Cd1 Cl1 93.46(5) . 2_566
N2 Cd1 Cl1 177.59(5) . 2_566
O2 Cd1 Cl1 94.35(5) . 2_566
Cl1 Cd1 Cl1 88.42(4) . 2_566
N3 Cd1 C1 130.55(7) 2_666 .
O1 Cd1 C1 27.76(6) . .
N2 Cd1 C1 85.55(7) . .
O2 Cd1 C1 27.79(6) . .
Cl1 Cd1 C1 126.02(6) . .
Cl1 Cd1 C1 96.33(5) 2_566 .
Cd1 Cl1 Cd1 91.58(4) . 2_566
O1 C1 O2 122.9(2) . .
O1 C1 C2 117.8(2) . .
O2 C1 C2 118.8(2) . .
O1 C1 Cd1 59.89(11) . .
O2 C1 Cd1 63.41(12) . .
C2 C1 Cd1 165.78(14) . .
C3 C2 C7 117.5(2) . .
C3 C2 C1 118.54(19) . .
C7 C2 C1 123.29(19) . .
C4 C3 C2 121.3(2) . .
C4 C3 H3 119.4 . .
C2 C3 H3 119.4 . .
C5 C4 C3 120.4(2) . .
C5 C4 H4 119.8 . .
C3 C4 H4 119.8 . .
C4 C5 C6 119.6(2) . .
C4 C5 H5 120.2 . .
C6 C5 H5 120.2 . .
C5 C6 C7 120.2(2) . .
C5 C6 H6 119.9 . .
C7 C6 H6 119.9 . .
C6 C7 C2 120.8(2) . .
C6 C7 N1 116.3(2) . .
C2 C7 N1 122.88(19) . .
N2 C8 C9 122.0(2) . .
N2 C8 H8 119.0 . .
C9 C8 H8 119.0 . .
C8 C9 C10 119.7(2) . .
C8 C9 H9 120.2 . .
C10 C9 H9 120.2 . .
C9 C10 C11 119.5(2) . .
C9 C10 H10 120.3 . .
C11 C10 H10 120.3 . .
C10 C11 C12 117.0(2) . .
C10 C11 C13 121.6(2) . .
C12 C11 C13 121.4(2) . .
N2 C12 C11 123.8(2) . .
N2 C12 H12 118.1 . .
C11 C12 H12 118.1 . .
O3 C13 C11 107.38(19) . .
O3 C13 H13A 110.2 . .
C11 C13 H13A 110.2 . .
O3 C13 H13B 110.2 . .
C11 C13 H13B 110.2 . .
H13A C13 H13B 108.5 . .
O3 C14 C15 125.3(3) . .
O3 C14 C19 114.9(2) . .
C15 C14 C19 119.8(3) . .
C16 C15 C14 119.4(3) . .
C16 C15 H15 120.3 . .
C14 C15 H15 120.3 . .
C17 C16 C15 120.9(3) . .
C17 C16 H16 119.5 . .
C15 C16 H16 119.5 . .
C16 C17 C18 120.5(3) . .
C16 C17 H17 119.8 . .
C18 C17 H17 119.8 . .
C19 C18 C17 119.3(3) . .
C19 C18 H18 120.4 . .
C17 C18 H18 120.4 . .
C18 C19 O4 125.5(3) . .
C18 C19 C14 120.2(2) . .
O4 C19 C14 114.3(2) . .
O4 C20 C21 106.9(2) . .
O4 C20 H20A 110.3 . .
C21 C20 H20A 110.3 . .
O4 C20 H20B 110.3 . .
C21 C20 H20B 110.3 . .
H20A C20 H20B 108.6 . .
C25 C21 C22 117.8(2) . .
C25 C21 C20 120.0(2) . .
C22 C21 C20 122.2(2) . .
C23 C22 C21 119.4(3) . .
C23 C22 H22 120.3 . .
C21 C22 H22 120.3 . .
C24 C23 C22 119.2(2) . .
C24 C23 H23 120.4 . .
C22 C23 H23 120.4 . .
N3 C24 C23 122.6(2) . .
N3 C24 H24 118.7 . .
C23 C24 H24 118.7 . .
N3 C25 C21 123.5(2) . .
N3 C25 H25 118.3 . .
C21 C25 H25 118.3 . .
N1 N1 C7 112.5(2) 2_576 .
C8 N2 C12 118.0(2) . .
C8 N2 Cd1 122.33(16) . .
C12 N2 Cd1 119.12(15) . .
C24 N3 C25 117.6(2) . .
C24 N3 Cd1 122.80(17) . 2_666
C25 N3 Cd1 119.53(16) . 2_666
C1 O1 Cd1 92.35(13) . .
C1 O2 Cd1 88.81(13) . .
C14 O3 C13 118.89(19) . .
C19 O4 C20 117.5(2) . .

loop_
_geom_bond_atom_site_label_1
_geom_bond_atom_site_label_2
_geom_bond_distance
_geom_bond_site_symmetry_2
Cd1 N3 2.311(2) 2_666
Cd1 O1 2.3296(18) .
Cd1 N2 2.388(2) .
Cd1 O2 2.4065(16) .
Cd1 Cl1 2.5628(11) .
Cd1 Cl1 2.6546(10) 2_566
Cd1 C1 2.691(2) .
Cl1 Cd1 2.6546(10) 2_566
C1 O1 1.254(3) .
C1 O2 1.255(3) .
C1 C2 1.504(3) .
C2 C3 1.388(3) .
C2 C7 1.401(3) .
C3 C4 1.384(3) .
C3 H3 0.9300 .
C4 C5 1.370(4) .
C4 H4 0.9300 .
C5 C6 1.383(3) .
C5 H5 0.9300 .
C6 C7 1.384(3) .
C6 H6 0.9300 .
C7 N1 1.430(3) .
C8 N2 1.330(3) .
C8 C9 1.371(4) .
C8 H8 0.9300 .
C9 C10 1.377(4) .
C9 H9 0.9300 .
C10 C11 1.378(4) .
C10 H10 0.9300 .
C11 C12 1.385(3) .
C11 C13 1.492(3) .
C12 N2 1.338(3) .
C12 H12 0.9300 .
C13 O3 1.423(3) .
C13 H13A 0.9700 .
C13 H13B 0.9700 .
C14 O3 1.365(3) .
C14 C15 1.382(3) .
C14 C19 1.395(4) .
C15 C16 1.377(4) .
C15 H15 0.9300 .
C16 C17 1.358(5) .
C16 H16 0.9300 .
C17 C18 1.391(4) .
C17 H17 0.9300 .
C18 C19 1.371(4) .
C18 H18 0.9300 .
C19 O4 1.379(3) .
C20 O4 1.423(3) .
C20 C21 1.497(4) .
C20 H20A 0.9700 .
C20 H20B 0.9700 .
C21 C25 1.377(3) .
C21 C22 1.381(4) .
C22 C23 1.375(4) .
C22 H22 0.9300 .
C23 C24 1.370(4) .
C23 H23 0.9300 .
C24 N3 1.337(3) .
C24 H24 0.9300 .
C25 N3 1.341(3) .
C25 H25 0.9300 .
N1 N1 1.251(4) 2_576
N3 Cd1 2.311(2) 2_666

loop_
_geom_hbond_atom_site_label_D
_geom_hbond_atom_site_label_H
_geom_hbond_atom_site_label_A
_geom_hbond_distance_DH
_geom_hbond_distance_HA
_geom_hbond_distance_DA
_geom_hbond_angle_DHA
_geom_hbond_site_symmetry_A
C10 H10 O2 0.93 2.50 3.312(3) 145.6 2_565
C12 H12 O1 0.93 2.53 3.172(3) 126.2 .
C12 H12 O3 0.93 2.33 2.689(3) 102.3 .
C22 H22 O1 0.93 2.45 2.996(3) 117.9 .

loop_
_geom_torsion_atom_site_label_1
_geom_torsion_atom_site_label_2
_geom_torsion_atom_site_label_3
_geom_torsion_atom_site_label_4
_geom_torsion
_geom_torsion_site_symmetry_1
_geom_torsion_site_symmetry_4
N3 Cd1 Cl1 Cd1 88.29(6) 2_666 2_566
O1 Cd1 Cl1 Cd1 -94.61(10) . 2_566
N2 Cd1 Cl1 Cd1 177.59(5) . 2_566
O2 Cd1 Cl1 Cd1 -94.17(5) . 2_566
Cl1 Cd1 Cl1 Cd1 0.0 2_566 2_566
C1 Cd1 Cl1 Cd1 -96.68(6) . 2_566
N3 Cd1 C1 O1 -8.33(15) 2_666 .
N2 Cd1 C1 O1 -93.10(13) . .
O2 Cd1 C1 O1 172.7(2) . .
Cl1 Cd1 C1 O1 178.04(10) . .
Cl1 Cd1 C1 O1 85.39(12) 2_566 .
N3 Cd1 C1 O2 178.95(11) 2_666 .
O1 Cd1 C1 O2 -172.7(2) . .
N2 Cd1 C1 O2 94.19(13) . .
Cl1 Cd1 C1 O2 5.33(14) . .
Cl1 Cd1 C1 O2 -87.33(12) 2_566 .
N3 Cd1 C1 C2 76.4(7) 2_666 .
O1 Cd1 C1 C2 84.8(7) . .
N2 Cd1 C1 C2 -8.3(7) . .
O2 Cd1 C1 C2 -102.5(7) . .
Cl1 Cd1 C1 C2 -97.2(7) . .
Cl1 Cd1 C1 C2 170.1(6) 2_566 .
O1 C1 C2 C3 41.3(3) . .
O2 C1 C2 C3 -130.7(2) . .
Cd1 C1 C2 C3 -35.6(8) . .
O1 C1 C2 C7 -148.3(2) . .
O2 C1 C2 C7 39.6(3) . .
Cd1 C1 C2 C7 134.7(6) . .
C7 C2 C3 C4 -4.0(3) . .
C1 C2 C3 C4 166.9(2) . .
C2 C3 C4 C5 -0.3(4) . .
C3 C4 C5 C6 2.6(4) . .
C4 C5 C6 C7 -0.5(4) . .
C5 C6 C7 C2 -3.9(4) . .
C5 C6 C7 N1 175.1(2) . .
C3 C2 C7 C6 6.0(3) . .
C1 C2 C7 C6 -164.4(2) . .
C3 C2 C7 N1 -172.9(2) . .
C1 C2 C7 N1 16.7(3) . .
N2 C8 C9 C10 -1.0(4) . .
C8 C9 C10 C11 1.3(4) . .
C9 C10 C11 C12 -0.1(4) . .
C9 C10 C11 C13 -178.5(2) . .
C10 C11 C12 N2 -1.5(4) . .
C13 C11 C12 N2 176.9(2) . .
C10 C11 C13 O3 -159.5(2) . .
C12 C11 C13 O3 22.2(3) . .
O3 C14 C15 C16 179.2(3) . .
C19 C14 C15 C16 -1.5(4) . .
C14 C15 C16 C17 0.1(5) . .
C15 C16 C17 C18 0.4(6) . .
C16 C17 C18 C19 0.5(5) . .
C17 C18 C19 O4 178.3(3) . .
C17 C18 C19 C14 -1.8(4) . .
O3 C14 C19 C18 -178.3(2) . .
C15 C14 C19 C18 2.3(4) . .
O3 C14 C19 O4 1.6(3) . .
C15 C14 C19 O4 -177.8(2) . .
O4 C20 C21 C25 102.9(3) . .
O4 C20 C21 C22 -76.4(3) . .
C25 C21 C22 C23 0.2(4) . .
C20 C21 C22 C23 179.6(2) . .
C21 C22 C23 C24 0.6(4) . .
C22 C23 C24 N3 -0.7(4) . .
C22 C21 C25 N3 -1.0(4) . .
C20 C21 C25 N3 179.6(2) . .
C6 C7 N1 N1 -139.7(2) . 2_576
C2 C7 N1 N1 39.3(3) . 2_576
C9 C8 N2 C12 -0.6(4) . .
C9 C8 N2 Cd1 170.8(2) . .
C11 C12 N2 C8 1.9(4) . .
C11 C12 N2 Cd1 -169.78(18) . .
N3 Cd1 N2 C8 95.86(19) 2_666 .
O1 Cd1 N2 C8 -161.07(19) . .
O2 Cd1 N2 C8 -105.60(19) . .
Cl1 Cd1 N2 C8 -7.32(19) . .
Cl1 Cd1 N2 C8 85.3(12) 2_566 .
C1 Cd1 N2 C8 -133.3(2) . .
N3 Cd1 N2 C12 -92.85(18) 2_666 .
O1 Cd1 N2 C12 10.22(17) . .
O2 Cd1 N2 C12 65.69(17) . .
Cl1 Cd1 N2 C12 163.97(17) . .
Cl1 Cd1 N2 C12 -103.4(12) 2_566 .
C1 Cd1 N2 C12 37.96(18) . .
C23 C24 N3 C25 -0.1(4) . .
C23 C24 N3 Cd1 177.73(19) . 2_666
C21 C25 N3 C24 1.0(4) . .
C21 C25 N3 Cd1 -176.92(17) . 2_666
O2 C1 O1 Cd1 7.8(2) . .
C2 C1 O1 Cd1 -163.94(16) . .
N3 Cd1 O1 C1 173.51(12) 2_666 .
N2 Cd1 O1 C1 85.19(13) . .
O2 Cd1 O1 C1 -4.12(11) . .
Cl1 Cd1 O1 C1 -3.59(18) . .
Cl1 Cd1 O1 C1 -97.03(12) 2_566 .
O1 C1 O2 Cd1 -7.5(2) . .
C2 C1 O2 Cd1 164.12(16) . .
N3 Cd1 O2 C1 -2.2(2) 2_666 .
O1 Cd1 O2 C1 4.12(11) . .
N2 Cd1 O2 C1 -84.22(13) . .
Cl1 Cd1 O2 C1 -175.65(11) . .
Cl1 Cd1 O2 C1 95.32(12) 2_566 .
C15 C14 O3 C13 -9.9(4) . .
C19 C14 O3 C13 170.7(2) . .
C11 C13 O3 C14 -167.26(19) . .
C18 C19 O4 C20 -0.9(4) . .
C14 C19 O4 C20 179.2(2) . .
C21 C20 O4 C19 -177.6(2) . .
